data_1519541
loop_
_publ_author_name
'Hii, Mimi'
'Horton, Peter N.'
'Hursthouse, Michael B.'

_publ_section_title
;
 1-benzyl-2-methyl-2,3,4,5-tetrahydro-1H-1-benzazepinium
;
_journal_name_full 'Crystal Structure Report Archive'
_journal_page_first 889
_journal_year 2003
_chemical_formula_sum 'C19 H26 Cl N O'
_chemical_formula_weight 319.86
_space_group_IT_number 14
_symmetry_cell_setting monoclinic
_symmetry_space_group_name_Hall '-P 2yn'
_symmetry_space_group_name_H-M 'P 1 21/n 1'
_atom_sites_solution_hydrogens geom
_atom_sites_solution_primary direct
_atom_sites_solution_secondary difmap
_cell_angle_alpha 90.00
_cell_angle_beta 96.554(2)
_cell_angle_gamma 90.00
_cell_formula_units_Z 4
_cell_length_a 8.8036(3)
_cell_length_b 14.3869(4)
_cell_length_c 13.4572(4)
_cell_measurement_reflns_used 3938
_cell_measurement_temperature 120(2)
_cell_measurement_theta_max 27.485
_cell_measurement_theta_min 2.910
_cell_volume 1693.30(9)
_computing_cell_refinement ' DENZO (Otwinowski & Minor, 1997) and COLLECT (Hooft, 1998)'
_computing_data_collection ' DENZO (Otwinowski and Minor, 1997)'
_computing_data_reduction ' DENZO (Otwinowski & Minor, 1997) and COLLECT (Hooft, 1998)'
_computing_molecular_graphics 'PLATON (Spek, 1990)'
_computing_structure_refinement 'SHELXL-97 (Sheldrick, 1997b)'
_computing_structure_solution 'SHELXS-97 (Sheldrick, 1997a)'
_diffrn_ambient_temperature 120(2)
_diffrn_detector_area_resol_mean 9.091
_diffrn_measured_fraction_theta_full 0.997
_diffrn_measured_fraction_theta_max 0.997
_diffrn_measurement_device_type 'Nonius KappaCCD Area Detector'
_diffrn_measurement_method '\f and \w scans to fill Ewald Sphere'
_diffrn_radiation_monochromator graphite
_diffrn_radiation_source 'Nonius FR591 rotating anode'
_diffrn_radiation_type MoK\a
_diffrn_radiation_wavelength 0.71073
_diffrn_reflns_av_R_equivalents 0.0487
_diffrn_reflns_av_sigmaI/netI 0.0389
_diffrn_reflns_limit_h_max 11
_diffrn_reflns_limit_h_min -11
_diffrn_reflns_limit_k_max 18
_diffrn_reflns_limit_k_min -18
_diffrn_reflns_limit_l_max 17
_diffrn_reflns_limit_l_min -17
_diffrn_reflns_number 20918
_diffrn_reflns_theta_full 27.49
_diffrn_reflns_theta_max 27.49
_diffrn_reflns_theta_min 2.93
_exptl_absorpt_coefficient_mu 0.228
_exptl_absorpt_correction_T_max 0.9936
_exptl_absorpt_correction_T_min 0.9306
_exptl_absorpt_correction_type multi-scan
_exptl_absorpt_process_details 'SORTAV Blessing (1997)'
_exptl_crystal_colour Colourless
_exptl_crystal_density_diffrn 1.255
_exptl_crystal_density_method 'not measured'
_exptl_crystal_description Block
_exptl_crystal_F_000 688
_exptl_crystal_size_max 0.32
_exptl_crystal_size_mid 0.12
_exptl_crystal_size_min 0.03
_refine_diff_density_max 0.261
_refine_diff_density_min -0.268
_refine_diff_density_rms 0.051
_refine_ls_extinction_coef 0.0080(15)
_refine_ls_extinction_expression Fc^*^=kFc[1+0.001xFc^2^\l^3^/sin(2\q)]^-1/4^
_refine_ls_extinction_method SHELXL
_refine_ls_goodness_of_fit_ref 1.042
_refine_ls_hydrogen_treatment constr
_refine_ls_matrix_type full
_refine_ls_number_parameters 203
_refine_ls_number_reflns 3881
_refine_ls_number_restraints 0
_refine_ls_restrained_S_all 1.042
_refine_ls_R_factor_all 0.0553
_refine_ls_R_factor_gt 0.0389
_refine_ls_shift/su_max 0.001
_refine_ls_shift/su_mean 0.000
_refine_ls_structure_factor_coef Fsqd
_refine_ls_weighting_details 'calc w=1/[\s^2^(Fo^2^)+(0.0452P)^2^+0.6863P] where P=(Fo^2^+2Fc^2^)/3'
_refine_ls_weighting_scheme calc
_refine_ls_wR_factor_gt 0.0911
_refine_ls_wR_factor_ref 0.0992
_reflns_number_gt 3121
_reflns_number_total 3881
_reflns_threshold_expression >2sigma(I)
_cod_data_source_file eCrystal-889.cif
_cod_data_source_block s92
_cod_depositor_comments
;
Citation :
Hii, Mimi (K.K.) and Horton, Peter N. and Hursthouse, Michael B. (2003) 
University of Southampton, Crystal Structure Report Archive. 
(doi:10.5258/ecrystals/889)

More at:
http://ecrystals.chem.soton.ac.uk/889/

The following automatic conversions were performed:

'_symmetry_cell_setting' value 'Monoclinic' changed to 'monoclinic'
according to the built-in table from CIF Core dictionary named
'cif_core.dic' version 2.4.1 from 2010-06-29.

Automatic conversion script
Id: cif_fix_values 3271 2015-04-21 07:52:19Z andrius 
;
_cod_original_sg_symbol_H-M P2(1)/n
_cod_database_code 1519541

loop_
_symmetry_equiv_pos_as_xyz
'x, y, z'
'-x+1/2, y+1/2, -z+1/2'
'-x, -y, -z'
'x-1/2, -y-1/2, z-1/2'

loop_
_atom_site_label
_atom_site_type_symbol
_atom_site_fract_x
_atom_site_fract_y
_atom_site_fract_z
_atom_site_U_iso_or_equiv
_atom_site_adp_type
_atom_site_occupancy
_atom_site_symmetry_multiplicity
_atom_site_calc_flag
_atom_site_refinement_flags
_atom_site_disorder_assembly
_atom_site_disorder_group
C1 C -0.09739(16) 0.18551(10) 1.09832(10) 0.0158(3) Uani 1 1 d . . .
C2 C -0.05375(16) 0.27182(10) 1.06330(11) 0.0169(3) Uani 1 1 d . . .
C3 C -0.02949(17) 0.27572(11) 0.96239(11) 0.0204(3) Uani 1 1 d . . .
H3 H 0.0009 0.3331 0.9357 0.024 Uiso 1 1 calc R . .
C4 C -0.04813(17) 0.19918(11) 0.90012(11) 0.0214(3) Uani 1 1 d . . .
H4 H -0.0307 0.2045 0.8320 0.026 Uiso 1 1 calc R . .
C5 C -0.09218(17) 0.11483(11) 0.93688(11) 0.0200(3) Uani 1 1 d . . .
H5 H -0.1055 0.0621 0.8943 0.024 Uiso 1 1 calc R . .
C6 C -0.11677(16) 0.10815(10) 1.03677(11) 0.0177(3) Uani 1 1 d . . .
H6 H -0.1469 0.0505 1.0629 0.021 Uiso 1 1 calc R . .
C7 C -0.03038(18) 0.35878(10) 1.12619(11) 0.0209(3) Uani 1 1 d . . .
H7A H -0.1293 0.3760 1.1495 0.025 Uiso 1 1 calc R . .
H7B H -0.0006 0.4099 1.0832 0.025 Uiso 1 1 calc R . .
C8 C 0.08949(18) 0.35127(11) 1.21709(12) 0.0228(3) Uani 1 1 d . . .
H8A H 0.1825 0.3217 1.1964 0.027 Uiso 1 1 calc R . .
H8B H 0.1176 0.4146 1.2414 0.027 Uiso 1 1 calc R . .
C9 C 0.03559(18) 0.29530(10) 1.30261(11) 0.0211(3) Uani 1 1 d . . .
H9A H 0.1123 0.3022 1.3619 0.025 Uiso 1 1 calc R . .
H9B H -0.0611 0.3229 1.3197 0.025 Uiso 1 1 calc R . .
C10 C 0.00919(16) 0.19210(10) 1.28320(11) 0.0183(3) Uani 1 1 d . . .
H10 H -0.0171 0.1646 1.3473 0.022 Uiso 1 1 calc R . .
C11 C 0.14993(17) 0.14055(11) 1.25682(12) 0.0220(3) Uani 1 1 d . . .
H11A H 0.1815 0.1661 1.1949 0.033 Uiso 1 1 calc R . .
H11B H 0.1258 0.0744 1.2474 0.033 Uiso 1 1 calc R . .
H11C H 0.2332 0.1479 1.3111 0.033 Uiso 1 1 calc R . .
C12 C -0.27524(16) 0.21009(10) 1.23083(11) 0.0180(3) Uani 1 1 d . . .
H12A H -0.2917 0.1886 1.2987 0.022 Uiso 1 1 calc R . .
H12B H -0.2678 0.2787 1.2326 0.022 Uiso 1 1 calc R . .
C13 C -0.41067(16) 0.18227(10) 1.15837(11) 0.0172(3) Uani 1 1 d . . .
C14 C -0.46061(17) 0.09034(10) 1.14996(12) 0.0218(3) Uani 1 1 d . . .
H14 H -0.4091 0.0437 1.1909 0.026 Uiso 1 1 calc R . .
C15 C -0.58493(18) 0.06677(11) 1.08223(12) 0.0242(3) Uani 1 1 d . . .
H15 H -0.6165 0.0037 1.0757 0.029 Uiso 1 1 calc R . .
C16 C -0.66375(18) 0.13437(11) 1.02384(12) 0.0237(3) Uani 1 1 d . . .
H16 H -0.7491 0.1178 0.9776 0.028 Uiso 1 1 calc R . .
C17 C -0.61740(18) 0.22623(11) 1.03333(11) 0.0231(3) Uani 1 1 d . . .
H17 H -0.6723 0.2730 0.9945 0.028 Uiso 1 1 calc R . .
C18 C -0.49047(17) 0.25005(10) 1.09978(11) 0.0200(3) Uani 1 1 d . . .
H18 H -0.4580 0.3130 1.1052 0.024 Uiso 1 1 calc R . .
N1 N -0.12519(13) 0.17005(8) 1.20364(9) 0.0157(3) Uani 1 1 d . . .
H1 H -0.1377 0.1061 1.2082 0.019 Uiso 1 1 calc R . .
Cl1 Cl -0.13682(4) -0.03928(2) 1.25619(3) 0.02156(12) Uani 1 1 d . . .
C1M C -0.2034(2) 0.00734(13) 1.52883(13) 0.0325(4) Uani 1 1 d . . .
H1M1 H -0.1247 -0.0383 1.5170 0.049 Uiso 1 1 calc R . .
H1M2 H -0.2949 -0.0251 1.5457 0.049 Uiso 1 1 calc R . .
H1M3 H -0.1646 0.0482 1.5843 0.049 Uiso 1 1 calc R . .
O1M O -0.24082(17) 0.06097(8) 1.44159(9) 0.0378(3) Uani 1 1 d . . .
H1M H -0.2194 0.0309 1.3915 0.057 Uiso 1 1 calc R . .

loop_
_atom_site_aniso_label
_atom_site_aniso_U_11
_atom_site_aniso_U_22
_atom_site_aniso_U_33
_atom_site_aniso_U_23
_atom_site_aniso_U_13
_atom_site_aniso_U_12
C1 0.0130(7) 0.0183(7) 0.0160(7) 0.0008(5) 0.0014(5) 0.0026(5)
C2 0.0128(7) 0.0177(7) 0.0200(7) 0.0006(6) 0.0014(6) 0.0007(5)
C3 0.0173(8) 0.0216(7) 0.0226(8) 0.0059(6) 0.0039(6) 0.0010(6)
C4 0.0160(8) 0.0314(8) 0.0168(7) 0.0018(6) 0.0023(6) 0.0033(6)
C5 0.0175(7) 0.0233(8) 0.0186(7) -0.0042(6) -0.0001(6) 0.0027(6)
C6 0.0147(7) 0.0177(7) 0.0207(7) 0.0004(6) 0.0014(6) 0.0005(5)
C7 0.0228(8) 0.0161(7) 0.0242(8) 0.0014(6) 0.0047(6) -0.0008(6)
C8 0.0241(8) 0.0192(7) 0.0253(8) -0.0027(6) 0.0038(6) -0.0045(6)
C9 0.0206(8) 0.0231(8) 0.0195(7) -0.0042(6) 0.0016(6) -0.0033(6)
C10 0.0176(7) 0.0216(7) 0.0151(7) 0.0001(6) -0.0003(6) -0.0011(6)
C11 0.0183(8) 0.0228(8) 0.0241(8) 0.0008(6) -0.0002(6) 0.0013(6)
C12 0.0158(7) 0.0184(7) 0.0205(7) -0.0025(6) 0.0050(6) 0.0009(6)
C13 0.0151(7) 0.0190(7) 0.0184(7) -0.0016(6) 0.0057(6) -0.0004(5)
C14 0.0181(8) 0.0177(7) 0.0297(8) 0.0022(6) 0.0026(6) 0.0018(6)
C15 0.0195(8) 0.0198(7) 0.0335(9) -0.0047(7) 0.0044(7) -0.0029(6)
C16 0.0168(8) 0.0315(9) 0.0227(8) -0.0040(7) 0.0027(6) -0.0024(6)
C17 0.0217(8) 0.0267(8) 0.0211(8) 0.0030(6) 0.0035(6) 0.0031(6)
C18 0.0219(8) 0.0178(7) 0.0210(7) 0.0005(6) 0.0053(6) -0.0004(6)
N1 0.0166(6) 0.0143(6) 0.0162(6) -0.0005(5) 0.0023(5) -0.0004(4)
Cl1 0.0255(2) 0.01609(19) 0.0237(2) 0.00291(14) 0.00539(15) 0.00102(14)
C1M 0.0352(10) 0.0366(10) 0.0259(8) -0.0003(7) 0.0035(7) 0.0031(8)
O1M 0.0620(9) 0.0242(6) 0.0279(6) -0.0015(5) 0.0080(6) 0.0076(6)

loop_
_atom_type_symbol
_atom_type_description
_atom_type_scat_dispersion_real
_atom_type_scat_dispersion_imag
_atom_type_scat_source
C C 0.0033 0.0016 'International Tables Vol C Tables 4.2.6.8 and 6.1.1.4'
H H 0.0000 0.0000 'International Tables Vol C Tables 4.2.6.8 and 6.1.1.4'
N N 0.0061 0.0033 'International Tables Vol C Tables 4.2.6.8 and 6.1.1.4'
Cl Cl 0.1484 0.1585 'International Tables Vol C Tables 4.2.6.8 and 6.1.1.4'
O O 0.0106 0.0060 'International Tables Vol C Tables 4.2.6.8 and 6.1.1.4'

loop_
_geom_angle_atom_site_label_1
_geom_angle_atom_site_label_2
_geom_angle_atom_site_label_3
_geom_angle
_geom_angle_site_symmetry_1
_geom_angle_site_symmetry_3
C6 C1 C2 122.12(13) . .
C6 C1 N1 115.36(12) . .
C2 C1 N1 122.51(12) . .
C1 C2 C3 116.18(13) . .
C1 C2 C7 124.88(13) . .
C3 C2 C7 118.95(13) . .
C4 C3 C2 122.38(14) . .
C4 C3 H3 118.8 . .
C2 C3 H3 118.8 . .
C3 C4 C5 120.07(13) . .
C3 C4 H4 120.0 . .
C5 C4 H4 120.0 . .
C4 C5 C6 119.21(14) . .
C4 C5 H5 120.4 . .
C6 C5 H5 120.4 . .
C1 C6 C5 120.03(14) . .
C1 C6 H6 120.0 . .
C5 C6 H6 120.0 . .
C2 C7 C8 115.34(12) . .
C2 C7 H7A 108.4 . .
C8 C7 H7A 108.4 . .
C2 C7 H7B 108.4 . .
C8 C7 H7B 108.4 . .
H7A C7 H7B 107.5 . .
C9 C8 C7 113.36(13) . .
C9 C8 H8A 108.9 . .
C7 C8 H8A 108.9 . .
C9 C8 H8B 108.9 . .
C7 C8 H8B 108.9 . .
H8A C8 H8B 107.7 . .
C10 C9 C8 116.15(12) . .
C10 C9 H9A 108.2 . .
C8 C9 H9A 108.2 . .
C10 C9 H9B 108.2 . .
C8 C9 H9B 108.2 . .
H9A C9 H9B 107.4 . .
C11 C10 C9 113.81(12) . .
C11 C10 N1 108.66(11) . .
C9 C10 N1 114.33(12) . .
C11 C10 H10 106.5 . .
C9 C10 H10 106.5 . .
N1 C10 H10 106.5 . .
C10 C11 H11A 109.5 . .
C10 C11 H11B 109.5 . .
H11A C11 H11B 109.5 . .
C10 C11 H11C 109.5 . .
H11A C11 H11C 109.5 . .
H11B C11 H11C 109.5 . .
C13 C12 N1 112.84(11) . .
C13 C12 H12A 109.0 . .
N1 C12 H12A 109.0 . .
C13 C12 H12B 109.0 . .
N1 C12 H12B 109.0 . .
H12A C12 H12B 107.8 . .
C18 C13 C14 118.96(14) . .
C18 C13 C12 119.43(13) . .
C14 C13 C12 121.59(13) . .
C15 C14 C13 120.28(14) . .
C15 C14 H14 119.9 . .
C13 C14 H14 119.9 . .
C14 C15 C16 120.57(15) . .
C14 C15 H15 119.7 . .
C16 C15 H15 119.7 . .
C17 C16 C15 119.62(15) . .
C17 C16 H16 120.2 . .
C15 C16 H16 120.2 . .
C16 C17 C18 120.05(15) . .
C16 C17 H17 120.0 . .
C18 C17 H17 120.0 . .
C17 C18 C13 120.49(14) . .
C17 C18 H18 119.8 . .
C13 C18 H18 119.8 . .
C1 N1 C12 114.53(11) . .
C1 N1 C10 115.95(11) . .
C12 N1 C10 112.00(10) . .
C1 N1 H1 104.2 . .
C12 N1 H1 104.2 . .
C10 N1 H1 104.2 . .
O1M C1M H1M1 109.5 . .
O1M C1M H1M2 109.5 . .
H1M1 C1M H1M2 109.5 . .
O1M C1M H1M3 109.5 . .
H1M1 C1M H1M3 109.5 . .
H1M2 C1M H1M3 109.5 . .
C1M O1M H1M 109.5 . .

loop_
_geom_bond_atom_site_label_1
_geom_bond_atom_site_label_2
_geom_bond_distance
_geom_bond_site_symmetry_2
C1 C6 1.386(2) .
C1 C2 1.397(2) .
C1 N1 1.4823(17) .
C2 C3 1.400(2) .
C2 C7 1.511(2) .
C3 C4 1.382(2) .
C3 H3 0.9500 .
C4 C5 1.383(2) .
C4 H4 0.9500 .
C5 C6 1.389(2) .
C5 H5 0.9500 .
C6 H6 0.9500 .
C7 C8 1.525(2) .
C7 H7A 0.9900 .
C7 H7B 0.9900 .
C8 C9 1.524(2) .
C8 H8A 0.9900 .
C8 H8B 0.9900 .
C9 C10 1.521(2) .
C9 H9A 0.9900 .
C9 H9B 0.9900 .
C10 C11 1.520(2) .
C10 N1 1.5354(19) .
C10 H10 1.0000 .
C11 H11A 0.9800 .
C11 H11B 0.9800 .
C11 H11C 0.9800 .
C12 C13 1.506(2) .
C12 N1 1.5236(18) .
C12 H12A 0.9900 .
C12 H12B 0.9900 .
C13 C18 1.393(2) .
C13 C14 1.394(2) .
C14 C15 1.384(2) .
C14 H14 0.9500 .
C15 C16 1.386(2) .
C15 H15 0.9500 .
C16 C17 1.385(2) .
C16 H16 0.9500 .
C17 C18 1.392(2) .
C17 H17 0.9500 .
C18 H18 0.9500 .
N1 H1 0.9300 .
C1M O1M 1.412(2) .
C1M H1M1 0.9800 .
C1M H1M2 0.9800 .
C1M H1M3 0.9800 .
O1M H1M 0.8400 .

loop_
_geom_hbond_atom_site_label_D
_geom_hbond_atom_site_label_H
_geom_hbond_atom_site_label_A
_geom_hbond_distance_DH
_geom_hbond_distance_HA
_geom_hbond_distance_DA
_geom_hbond_angle_DHA
_geom_hbond_site_symmetry_A
N1 H1 Cl1 0.93 2.19 3.0978(12) 165.7 .
O1M H1M Cl1 0.84 2.27 3.1088(12) 173.2 .
